data_7209658
loop_
_publ_author_name
'Smart, Paul'
'Bejarano-Villafuerte, \'Angela'
'Brammer, Lee'

_publ_section_title
;
 Coordination chemistry meets halogen bonding and hydrogen bonding:
 building networks from 3-iodobenzoate paddlewheel units [Cu2(3-Ibz)4(L)2]
;
_journal_issue 16
_journal_name_full CrystEngComm
_journal_page_first 3151
_journal_paper_doi 10.1039/c3ce26890j
_journal_volume 15
_journal_year 2013
_chemical_formula_moiety 'C16 H10 Cu I2 N O4, C H4 O'
_chemical_formula_sum 'C17 H14 Cu I2 N O5'
_chemical_formula_weight 629.63
_chemical_name_systematic
;
?
;
_space_group_crystal_system monoclinic
_space_group_IT_number 15
_space_group_name_Hall '-C 2yc'
_space_group_name_H-M_alt 'C 1 2/c 1'
_symmetry_space_group_name_Hall '-C 2yc'
_symmetry_space_group_name_H-M 'C 1 2/c 1'
_atom_sites_solution_hydrogens geom
_atom_sites_solution_primary direct
_atom_sites_solution_secondary difmap
_audit_creation_date 2011-06-28
_audit_creation_method
;
Olex2 1.1
(compiled 2011.02.15 svn.r1672, GUI svn.r3494)
;
_cell_angle_alpha 90.00
_cell_angle_beta 118.3750(10)
_cell_angle_gamma 90.00
_cell_formula_units_Z 8
_cell_length_a 22.6172(6)
_cell_length_b 10.9922(3)
_cell_length_c 17.0958(5)
_cell_measurement_reflns_used 8358
_cell_measurement_temperature 120.0
_cell_measurement_theta_max 27.576
_cell_measurement_theta_min 2.236
_cell_volume 3739.59(18)
_computing_data_reduction 'SAINT v7.34A (Bruker, 200?)'
_computing_molecular_graphics
;
O. V. Dolomanov, L. J. Bourhis, R. J. Gildea, J. A. K. Howard and H. Puschmann,
OLEX2: a complete structure solution, refinement and analysis program.
J. Appl. Cryst. (2009). 42, 339-341.
;
_computing_publication_material
;
O. V. Dolomanov, L. J. Bourhis, R. J. Gildea, J. A. K. Howard and H. Puschmann,
OLEX2: a complete structure solution, refinement and analysis program.
J. Appl. Cryst. (2009). 42, 339-341.
;
_computing_structure_refinement 'SHELXL-97 (Sheldrick, 2008)'
_computing_structure_solution 'A short history of SHELX (Sheldrick, 2007)/Bruker'
_diffrn_ambient_temperature 120.0
_diffrn_measured_fraction_theta_full 0.980
_diffrn_measured_fraction_theta_max 0.980
_diffrn_measurement_device_type 'Bruker P4'
_diffrn_measurement_method '\w scans'
_diffrn_radiation_monochromator graphite
_diffrn_radiation_type MoK\a
_diffrn_radiation_wavelength 0.71073
_diffrn_reflns_av_R_equivalents 0.0379
_diffrn_reflns_av_unetI/netI 0.0423
_diffrn_reflns_limit_h_max 32
_diffrn_reflns_limit_h_min -23
_diffrn_reflns_limit_k_max 13
_diffrn_reflns_limit_k_min -15
_diffrn_reflns_limit_l_max 23
_diffrn_reflns_limit_l_min -23
_diffrn_reflns_number 29854
_diffrn_reflns_theta_full 30.54
_diffrn_reflns_theta_max 30.54
_diffrn_reflns_theta_min 2.05
_diffrn_source 'fine-focus sealed tube'
_exptl_absorpt_coefficient_mu 4.498
_exptl_absorpt_correction_T_max 1
_exptl_absorpt_correction_T_min 0.712377
_exptl_absorpt_correction_type multi-scan
_exptl_absorpt_process_details
;
SADABS-2004/1 (Bruker,2004) was used for absorption correction.
R(int) was 0.0733 before and 0.0305 after correction.
The Ratio of minimum to maximum transmission is 0.712377.
The \l/2 correction factor is 0.0015
;
_exptl_crystal_colour translucent
_exptl_crystal_colour_lustre clear
_exptl_crystal_colour_modifier dark
_exptl_crystal_colour_primary blue
_exptl_crystal_density_diffrn 2.237
_exptl_crystal_density_method 'not measured'
_exptl_crystal_description plate
_exptl_crystal_F_000 2384
_exptl_crystal_size_max 0.37
_exptl_crystal_size_mid 0.12
_exptl_crystal_size_min 0.06
_refine_diff_density_max 1.994
_refine_diff_density_min -2.294
_refine_diff_density_rms 0.186
_refine_ls_extinction_method none
_refine_ls_goodness_of_fit_ref 1.076
_refine_ls_hydrogen_treatment constr
_refine_ls_matrix_type full
_refine_ls_number_parameters 246
_refine_ls_number_reflns 5606
_refine_ls_number_restraints 0
_refine_ls_restrained_S_all 1.076
_refine_ls_R_factor_all 0.0853
_refine_ls_R_factor_gt 0.0561
_refine_ls_shift/su_max 0.001
_refine_ls_shift/su_mean 0.000
_refine_ls_structure_factor_coef Fsqd
_refine_ls_weighting_details 'calc w=1/[\s^2^(Fo^2^)+(0.0578P)^2^+52.8521P] where P=(Fo^2^+2Fc^2^)/3'
_refine_ls_weighting_scheme calc
_refine_ls_wR_factor_gt 0.1427
_refine_ls_wR_factor_ref 0.1554
_reflns_number_gt 4026
_reflns_number_total 5606
_reflns_threshold_expression >2sigma(I)
_cod_data_source_file c3ce26890j.txt
_cod_data_source_block ilb1211_0m
_cod_database_code 7209658

loop_
_space_group_symop_id
_space_group_symop_operation_xyz
1 'x, y, z'
2 '-x, y, -z+1/2'
3 'x+1/2, y+1/2, z'
4 '-x+1/2, y+1/2, -z+1/2'
5 '-x, -y, -z'
6 'x, -y, z-1/2'
7 '-x+1/2, -y+1/2, -z'
8 'x+1/2, -y+1/2, z-1/2'

loop_
_atom_site_label
_atom_site_type_symbol
_atom_site_fract_x
_atom_site_fract_y
_atom_site_fract_z
_atom_site_U_iso_or_equiv
_atom_site_adp_type
_atom_site_occupancy
_atom_site_symmetry_multiplicity
_atom_site_calc_flag
_atom_site_refinement_flags
_atom_site_disorder_assembly
_atom_site_disorder_group
I2 I 0.81859(3) 0.12025(8) 0.61296(8) 0.0445(2) Uani 0.942(4) 1 d P A 1
Cu4 Cu 0.50121(3) 0.55018(6) 0.56978(4) 0.01896(15) Uani 1 1 d . . .
I1 I 0.62356(7) 0.93098(8) 0.24440(11) 0.0607(4) Uani 0.803(3) 1 d P B 1
O6 O 0.59166(19) 0.4794(4) 0.6337(2) 0.0264(8) Uani 1 1 d . . .
O5 O 0.5369(2) 0.6903(4) 0.5332(3) 0.0287(9) Uani 1 1 d . . .
N1 N 0.5031(2) 0.6436(4) 0.6827(3) 0.0214(9) Uani 1 1 d . . .
O3 O 0.5351(2) 0.6041(4) 0.4137(3) 0.0288(9) Uani 1 1 d . . .
C7 C 0.6826(3) 0.3553(6) 0.6544(4) 0.0293(12) Uani 1 1 d . . .
C8 C 0.5036(3) 0.7646(5) 0.6841(4) 0.0281(12) Uani 1 1 d . . .
H8 H 0.5067 0.8071 0.6377 0.034 Uiso 1 1 calc R . .
C9 C 0.5000 0.5881(7) 0.7500 0.0211(15) Uani 1 2 d S . .
H9 H 0.5000 0.5016 0.7500 0.025 Uiso 1 2 calc SR . .
C10 C 0.5457(3) 0.6922(5) 0.4657(3) 0.0243(11) Uani 1 1 d . . .
C11 C 0.5830(4) 0.8145(7) 0.3736(5) 0.0402(16) Uani 1 1 d . B .
H11 H 0.5742 0.7459 0.3359 0.048 Uiso 1 1 calc R . .
C12 C 0.5800(4) 0.9099(6) 0.5002(4) 0.0369(15) Uani 1 1 d . B .
H12 H 0.5686 0.9068 0.5469 0.044 Uiso 1 1 calc R . .
C13 C 0.7136(3) 0.3682(6) 0.7465(4) 0.0361(14) Uani 1 1 d . A .
H13 H 0.6934 0.4172 0.7731 0.043 Uiso 1 1 calc R . .
C14 C 0.5708(3) 0.8082(6) 0.4466(4) 0.0289(12) Uani 1 1 d . . .
C16 C 0.7124(3) 0.2808(6) 0.6180(4) 0.0351(14) Uani 1 1 d . A .
H16 H 0.6912 0.2691 0.5554 0.042 Uiso 1 1 calc R . .
C17 C 0.7729(3) 0.2230(7) 0.6716(4) 0.0369(14) Uani 1 1 d . . .
C18 C 0.7740(3) 0.3095(8) 0.7993(4) 0.0449(18) Uani 1 1 d . . .
H18 H 0.7949 0.3200 0.8619 0.054 Uiso 1 1 calc R A .
C23 C 0.6078(4) 0.9207(7) 0.3567(6) 0.049(2) Uani 1 1 d . . .
C24 C 0.5000 0.8303(8) 0.7500 0.0330(19) Uani 1 2 d S . .
H24 H 0.5000 0.9167 0.7500 0.040 Uiso 1 2 calc SR . .
C25 C 0.8044(4) 0.2366(7) 0.7636(5) 0.0448(17) Uani 1 1 d . A .
H25 H 0.8457 0.1968 0.8006 0.054 Uiso 1 1 calc R . .
C34 C 0.6212(4) 1.0222(7) 0.4140(6) 0.054(2) Uani 1 1 d . B .
H34 H 0.6403 1.0941 0.4046 0.065 Uiso 1 1 calc R . .
C37 C 0.6063(4) 1.0159(7) 0.4843(5) 0.054(2) Uani 1 1 d . . .
H37 H 0.6142 1.0846 0.5216 0.065 Uiso 1 1 calc R B .
C38 C 0.6163(3) 0.4146(5) 0.5962(3) 0.0230(11) Uani 1 1 d . . .
O7 O 0.2664(4) 0.3289(9) 0.5125(6) 0.093(3) Uani 1 1 d . . .
H7 H 0.2984 0.2965 0.5570 0.140 Uiso 1 1 calc R . .
C39 C 0.2911(5) 0.3858(8) 0.4604(6) 0.056(2) Uani 1 1 d . . .
H39A H 0.2787 0.3377 0.4066 0.085 Uiso 1 1 calc R . .
H39B H 0.3402 0.3921 0.4945 0.085 Uiso 1 1 calc R . .
H39C H 0.2717 0.4674 0.4438 0.085 Uiso 1 1 calc R . .
O8 O 0.5896(2) 0.3931(4) 0.5139(3) 0.0298(9) Uani 1 1 d . . .
I1A I 0.6539(3) 0.9423(4) 0.2890(4) 0.0607(4) Uani 0.197(3) 1 d P B 2
I2A I 0.8188(5) 0.1450(13) 0.5820(12) 0.0445(2) Uani 0.058(4) 1 d P A 2

loop_
_atom_site_aniso_label
_atom_site_aniso_U_11
_atom_site_aniso_U_22
_atom_site_aniso_U_33
_atom_site_aniso_U_23
_atom_site_aniso_U_13
_atom_site_aniso_U_12
I2 0.0318(3) 0.0501(4) 0.0491(5) 0.0109(3) 0.0171(2) 0.0115(2)
Cu4 0.0186(3) 0.0232(3) 0.0153(3) -0.0004(2) 0.0083(2) -0.0023(3)
I1 0.0765(8) 0.0538(4) 0.0851(8) 0.0358(5) 0.0656(7) 0.0208(5)
O6 0.0209(19) 0.032(2) 0.0218(17) -0.0025(15) 0.0062(14) 0.0012(17)
O5 0.034(2) 0.029(2) 0.0273(18) -0.0005(16) 0.0175(17) -0.0059(18)
N1 0.020(2) 0.026(2) 0.0188(18) -0.0002(16) 0.0100(16) 0.0003(19)
O3 0.038(2) 0.029(2) 0.0278(19) -0.0022(16) 0.0226(18) -0.0102(19)
C7 0.019(3) 0.036(3) 0.027(3) 0.000(2) 0.006(2) -0.003(2)
C8 0.035(3) 0.024(3) 0.027(2) 0.005(2) 0.016(2) -0.001(2)
C9 0.020(4) 0.026(4) 0.015(3) 0.000 0.007(3) 0.000
C10 0.019(3) 0.027(3) 0.025(2) 0.005(2) 0.010(2) -0.003(2)
C11 0.042(4) 0.033(4) 0.057(4) 0.013(3) 0.033(3) 0.002(3)
C12 0.041(4) 0.026(3) 0.035(3) 0.001(2) 0.011(3) -0.007(3)
C13 0.029(3) 0.041(4) 0.031(3) 0.002(3) 0.008(2) 0.001(3)
C14 0.026(3) 0.027(3) 0.033(3) 0.004(2) 0.014(2) -0.006(2)
C16 0.028(3) 0.039(4) 0.034(3) 0.002(3) 0.011(2) -0.006(3)
C17 0.027(3) 0.037(4) 0.042(3) 0.005(3) 0.012(3) -0.002(3)
C18 0.029(3) 0.061(5) 0.030(3) 0.009(3) 0.002(3) 0.001(3)
C23 0.045(4) 0.041(4) 0.072(5) 0.026(4) 0.037(4) 0.004(3)
C24 0.052(6) 0.019(4) 0.034(4) 0.000 0.024(4) 0.000
C25 0.030(3) 0.051(4) 0.041(3) 0.012(3) 0.006(3) 0.002(3)
C34 0.043(4) 0.033(4) 0.078(6) 0.018(4) 0.022(4) -0.010(3)
C37 0.060(5) 0.034(4) 0.046(4) 0.007(3) 0.008(4) -0.016(4)
C38 0.019(3) 0.026(3) 0.021(2) 0.0024(19) 0.0075(19) -0.002(2)
O7 0.053(4) 0.093(6) 0.103(6) 0.002(5) 0.012(4) 0.021(4)
C39 0.052(5) 0.051(5) 0.067(5) 0.000(4) 0.028(4) -0.002(4)
O8 0.022(2) 0.041(3) 0.0221(17) -0.0020(17) 0.0074(15) 0.0056(18)
I1A 0.0765(8) 0.0538(4) 0.0851(8) 0.0358(5) 0.0656(7) 0.0208(5)
I2A 0.0318(3) 0.0501(4) 0.0491(5) 0.0109(3) 0.0171(2) 0.0115(2)

loop_
_atom_type_symbol
_atom_type_description
_atom_type_scat_dispersion_real
_atom_type_scat_dispersion_imag
_atom_type_scat_source
C C 0.0033 0.0016 'International Tables Vol C Tables 4.2.6.8 and 6.1.1.4'
H H 0.0000 0.0000 'International Tables Vol C Tables 4.2.6.8 and 6.1.1.4'
Cu Cu 0.3201 1.2651 'International Tables Vol C Tables 4.2.6.8 and 6.1.1.4'
I I -0.4742 1.8119 'International Tables Vol C Tables 4.2.6.8 and 6.1.1.4'
N N 0.0061 0.0033 'International Tables Vol C Tables 4.2.6.8 and 6.1.1.4'
O O 0.0106 0.0060 'International Tables Vol C Tables 4.2.6.8 and 6.1.1.4'

loop_
_geom_angle_atom_site_label_1
_geom_angle_atom_site_label_2
_geom_angle_atom_site_label_3
_geom_angle
_geom_angle_site_symmetry_1
_geom_angle_site_symmetry_3
O6 Cu4 Cu4 84.56(12) . 5_666
O6 Cu4 O5 90.61(18) . .
O6 Cu4 N1 96.73(17) . .
O6 Cu4 O8 169.28(16) . 5_666
O5 Cu4 Cu4 82.78(12) . 5_666
O5 Cu4 N1 94.24(17) . .
N1 Cu4 Cu4 176.78(13) . 5_666
O3 Cu4 Cu4 86.44(12) 5_666 5_666
O3 Cu4 O6 88.50(19) 5_666 .
O3 Cu4 O5 169.22(17) 5_666 .
O3 Cu4 N1 96.53(17) 5_666 .
O3 Cu4 O8 90.89(19) 5_666 5_666
O8 Cu4 Cu4 84.72(12) 5_666 5_666
O8 Cu4 O5 87.99(19) 5_666 .
O8 Cu4 N1 93.97(17) 5_666 .
C38 O6 Cu4 122.7(3) . .
C10 O5 Cu4 124.6(4) . .
C8 N1 Cu4 119.1(4) . .
C8 N1 C9 116.5(5) . .
C9 N1 Cu4 124.4(4) . .
C10 O3 Cu4 121.0(3) . 5_666
C13 C7 C38 121.0(6) . .
C16 C7 C13 118.5(6) . .
C16 C7 C38 120.4(5) . .
N1 C8 C24 122.5(6) . .
N1 C9 N1 125.5(7) 2_656 .
O5 C10 C14 117.1(5) . .
O3 C10 O5 125.1(5) . .
O3 C10 C14 117.8(5) . .
C23 C11 C14 119.9(7) . .
C37 C12 C14 119.1(7) . .
C18 C13 C7 120.0(7) . .
C11 C14 C10 119.5(6) . .
C12 C14 C10 119.6(6) . .
C12 C14 C11 120.8(6) . .
C7 C16 C17 120.9(6) . .
I2 C17 I2A 13.3(4) . .
C16 C17 I2 119.3(5) . .
C16 C17 C25 120.8(7) . .
C16 C17 I2A 109.5(6) . .
C25 C17 I2 119.9(5) . .
C25 C17 I2A 128.3(6) . .
C25 C18 C13 121.9(6) . .
C11 C23 I1 119.7(7) . .
C11 C23 C34 119.5(7) . .
C11 C23 I1A 128.7(7) . .
C34 C23 I1 120.8(5) . .
C34 C23 I1A 108.8(6) . .
I1A C23 I1 20.8(2) . .
C8 C24 C8 116.6(8) 2_656 .
C18 C25 C17 118.0(6) . .
C37 C34 C23 119.7(7) . .
C12 C37 C34 120.7(8) . .
O6 C38 C7 117.1(5) . .
O6 C38 O8 125.7(5) . .
O8 C38 C7 117.2(5) . .
C38 O8 Cu4 122.2(4) . 5_666

loop_
_geom_bond_atom_site_label_1
_geom_bond_atom_site_label_2
_geom_bond_distance
_geom_bond_site_symmetry_2
I2 C17 2.081(7) .
Cu4 Cu4 2.6053(12) 5_666
Cu4 O6 1.964(4) .
Cu4 O5 1.973(4) .
Cu4 N1 2.168(4) .
Cu4 O3 1.962(4) 5_666
Cu4 O8 1.965(4) 5_666
I1 C23 2.115(8) .
O6 C38 1.254(7) .
O5 C10 1.260(7) .
N1 C8 1.330(7) .
N1 C9 1.334(6) .
O3 Cu4 1.962(4) 5_666
O3 C10 1.259(7) .
C7 C13 1.393(8) .
C7 C16 1.384(9) .
C7 C38 1.497(8) .
C8 C24 1.374(7) .
C9 N1 1.334(6) 2_656
C10 C14 1.494(8) .
C11 C14 1.402(9) .
C11 C23 1.385(10) .
C12 C14 1.396(9) .
C12 C37 1.392(10) .
C13 C18 1.388(9) .
C16 C17 1.387(9) .
C17 C25 1.393(10) .
C17 I2A 2.381(17) .
C18 C25 1.372(12) .
C23 C34 1.419(13) .
C23 I1A 1.904(8) .
C24 C8 1.374(7) 2_656
C34 C37 1.395(13) .
C38 O8 1.262(6) .
O7 C39 1.403(12) .
O8 Cu4 1.965(4) 5_666
